data_2012946
loop_
_publ_author_name
'Okabe, Nobuo'
'Muranishi, Yasunori'

_publ_section_title
;
 8-Hydroxyquinaldinic acid and its nickel(II) complex
;
_journal_issue 9
_journal_name_full 'Acta Crystallographica Section C'
_journal_page_first m475
_journal_page_last m477
_journal_paper_doi 10.1107/S0108270102013628
_journal_volume 58
_journal_year 2002
_chemical_formula_moiety 'C10 H7 N O3'
_chemical_formula_sum 'C10 H7 N O3'
_chemical_formula_weight 189.17
_chemical_name_common '8-Hydroxyquinaldinic acid'
_chemical_name_systematic
;
8-hydroxyquinolinium-2-carboxylate
;
_space_group_IT_number 15
_symmetry_cell_setting monoclinic
_symmetry_space_group_name_Hall '-C 2yc'
_symmetry_space_group_name_H-M 'C 1 2/c 1'
_cell_angle_alpha 90
_cell_angle_beta 90.680(10)
_cell_angle_gamma 90
_cell_formula_units_Z 8
_cell_length_a 12.748(2)
_cell_length_b 7.476(3)
_cell_length_c 16.657(2)
_cell_measurement_reflns_used 16
_cell_measurement_temperature 296.2
_cell_measurement_theta_max 12.9
_cell_measurement_theta_min 10.2
_cell_volume 1587.4(7)
_computing_cell_refinement 'MSC/AFC Diffractometer Control Software'
_computing_data_collection
;
MSC/AFC Diffractometer Control Software (Molecular Structure Corporation &
Rigaku Corporation, 1999)
;
_computing_data_reduction 'TEXSAN (Molecular Structure Corporation & Rigaku Corporation, 1999)'
_computing_molecular_graphics 'ORTEPII (Johnson, 1976)'
_computing_publication_material TEXSAN
_computing_structure_refinement 'SHELXL97 (Sheldrick, 1997)'
_computing_structure_solution 'SIR97 (Altomare et al., 1999) and DIRDIF94 (Beurskens et al., 1994)'
_diffrn_measured_fraction_theta_full 1.000
_diffrn_measured_fraction_theta_max 1.000
_diffrn_measurement_device_type 'Rigaku AFC-5R'
_diffrn_measurement_method \w/2\q
_diffrn_radiation_type 'Mo K\a'
_diffrn_radiation_wavelength 0.7107
_diffrn_reflns_av_R_equivalents 0.066
_diffrn_reflns_limit_h_max 16
_diffrn_reflns_limit_h_min 12
_diffrn_reflns_limit_k_max 9
_diffrn_reflns_limit_k_min 0
_diffrn_reflns_limit_l_max 21
_diffrn_reflns_limit_l_min -21
_diffrn_reflns_number 2068
_diffrn_reflns_theta_full 27.5
_diffrn_reflns_theta_max 27.50
_diffrn_standards_decay_% 0.79
_diffrn_standards_interval_count 150
_diffrn_standards_number 3
_exptl_absorpt_coefficient_mu 0.119
_exptl_absorpt_correction_type none
_exptl_crystal_colour yellow
_exptl_crystal_density_diffrn 1.583
_exptl_crystal_density_meas ?
_exptl_crystal_density_method 'not measured'
_exptl_crystal_description plate
_exptl_crystal_F_000 784.0
_exptl_crystal_size_max 0.20
_exptl_crystal_size_mid 0.10
_exptl_crystal_size_min 0.05
_refine_diff_density_max 0.28
_refine_diff_density_min -0.27
_refine_ls_extinction_expression Fc^*^=kFc[1+0.001xFc^2^\l^3^/sin(2\q)]^-1/4^
_refine_ls_extinction_method none
_refine_ls_goodness_of_fit_ref 0.870
_refine_ls_hydrogen_treatment constr
_refine_ls_number_parameters 128
_refine_ls_number_reflns 1838
_refine_ls_R_factor_gt 0.053
_refine_ls_shift/su_max <0.001
_refine_ls_structure_factor_coef Fsqd
_refine_ls_weighting_details 'w = 1/[\s^2^(Fo^2^) + (0.1P)^2^] where P=(Fo^2^+2Fc^2^)/3'
_refine_ls_weighting_scheme calc
_refine_ls_wR_factor_ref 0.197
_reflns_number_gt 691
_reflns_number_total 1838
_reflns_threshold_expression I>2\s(I)
_cod_data_source_file ob1077.cif
_cod_data_source_block I
_cod_depositor_comments
;
The following automatic conversions were performed:

'_exptl_crystal_density_meas' value 'not measured' was changed to '?'
- the value is perceived as not measured.

Automatic conversion script
Id: cif_fix_values 3008 2015-01-20 13:52:24Z robertas 
;
_cod_original_cell_volume 1587.3(7)
_cod_original_sg_symbol_H-M 'C 2/c'
_cod_database_code 2012946
_cod_database_fobs_code 2012946

loop_
_symmetry_equiv_pos_as_xyz
x,y,z
-x,y,1/2-z
-x,-y,-z
x,-y,1/2+z
1/2+x,1/2+y,z
1/2-x,1/2+y,1/2-z
1/2-x,1/2-y,-z
1/2+x,1/2-y,1/2+z

loop_
_atom_site_label
_atom_site_fract_x
_atom_site_fract_y
_atom_site_fract_z
_atom_site_U_iso_or_equiv
_atom_site_adp_type
_atom_site_calc_flag
_atom_site_refinement_flags
_atom_site_occupancy
_atom_site_disorder_assembly
_atom_site_disorder_group
_atom_site_type_symbol
O1 0.3802(2) 0.1005(4) 0.7905(2) 0.0381(8) Uani d . 1.00 . . O
O2 0.3821(3) -0.1027(4) 0.6906(2) 0.0443(9) Uani d . 1.00 . . O
O3E 0.4069(3) 0.0399(4) 0.4296(2) 0.0347(8) Uani d . 1.00 . . O
N1 0.3840(3) 0.1568(4) 0.5812(2) 0.0248(8) Uani d . 1.00 . . N
C1 0.3718(3) 0.2025(5) 0.6578(2) 0.0268(9) Uani d . 1.00 . . C
C2 0.3518(4) 0.3799(5) 0.6771(2) 0.0330(10) Uani d . 1.00 . . C
C3 0.3478(4) 0.5061(5) 0.6176(2) 0.0350(10) Uani d . 1.00 . . C
C4 0.3621(3) 0.4587(5) 0.5368(2) 0.0263(9) Uani d . 1.00 . . C
C5 0.3606(3) 0.5821(6) 0.4732(2) 0.0340(10) Uani d . 1.00 . . C
C6 0.3749(4) 0.5240(6) 0.3965(3) 0.0380(10) Uani d . 1.00 . . C
C7 0.3908(4) 0.3418(6) 0.3786(2) 0.0350(10) Uani d . 1.00 . . C
C8 0.3927(3) 0.2162(5) 0.4383(2) 0.0257(9) Uani d . 1.00 . . C
C9 0.3799(3) 0.2773(5) 0.5195(2) 0.0230(9) Uani d . 1.00 . . C
C10 0.3792(3) 0.0492(6) 0.7188(2) 0.0288(10) Uani d . 1.00 . . C
H1 0.3950 0.0461 0.5700 0.0297 Uiso calc . 1.00 . . H
H2 0.3412 0.4128 0.7302 0.0396 Uiso calc . 1.00 . . H
H3 0.3355 0.6250 0.6308 0.0419 Uiso calc . 1.00 . . H
H3E 0.4021 0.0136 0.3819 0.0521 Uiso calc . 1.00 . . H
H5 0.3499 0.7030 0.4833 0.0409 Uiso calc . 1.00 . . H
H6 0.3742 0.6069 0.3548 0.0454 Uiso calc . 1.00 . . H
H7 0.4002 0.3066 0.3256 0.0416 Uiso calc . 1.00 . . H

loop_
_atom_site_aniso_label
_atom_site_aniso_U_11
_atom_site_aniso_U_22
_atom_site_aniso_U_33
_atom_site_aniso_U_12
_atom_site_aniso_U_13
_atom_site_aniso_U_23
O1 0.061(2) 0.035(2) 0.0180(10) 0.006(2) 0.0020(10) 0.0040(10)
O2 0.075(3) 0.027(2) 0.031(2) -0.002(2) -0.003(2) -0.0010(10)
O3E 0.056(2) 0.030(2) 0.0180(10) 0.012(2) -0.0020(10) -0.0030(10)
N1 0.034(2) 0.020(2) 0.0200(10) 0.0000(10) -0.0020(10) -0.0050(10)
C1 0.032(2) 0.027(2) 0.022(2) 0.000(2) -0.002(2) 0.001(2)
C2 0.056(3) 0.024(2) 0.020(2) 0.002(2) -0.001(2) -0.002(2)
C3 0.050(3) 0.025(2) 0.030(2) 0.003(2) -0.002(2) -0.006(2)
C4 0.030(2) 0.025(2) 0.025(2) -0.001(2) -0.002(2) -0.004(2)
C5 0.046(3) 0.026(2) 0.030(2) 0.002(2) -0.003(2) 0.003(2)
C6 0.061(3) 0.032(3) 0.020(2) -0.002(2) -0.007(2) 0.006(2)
C7 0.050(3) 0.038(3) 0.016(2) 0.001(2) -0.002(2) -0.001(2)
C8 0.030(2) 0.026(2) 0.021(2) 0.004(2) -0.002(2) 0.000(2)
C9 0.026(2) 0.026(2) 0.016(2) -0.003(2) -0.003(2) 0.000(2)
C10 0.032(2) 0.033(3) 0.021(2) -0.002(2) 0.003(2) 0.004(2)

loop_
_atom_type_symbol
_atom_type_description
_atom_type_scat_dispersion_real
_atom_type_scat_dispersion_imag
_atom_type_scat_source
C C 0.003 0.002
;International Tables for Crystallography
(1992, Vol. C, Tables 4.2.6.8 and 6.1.1.4)
;
H H 0.000 0.000
;International Tables for Crystallography
(1992, Vol. C, Table 6.1.1.4)
;
O O 0.011 0.006
;International Tables for Crystallography
(1992, Vol. C, Tables 4.2.6.8 and 6.1.1.4)
;
N N 0.006 0.003
;International Tables for Crystallography
(1992, Vol. C, Tables 4.2.6.8 and 6.1.1.4)
;

loop_
_geom_angle_atom_site_label_1
_geom_angle_atom_site_label_2
_geom_angle_atom_site_label_3
_geom_angle
_geom_angle_publ_flag
C8 O3E H3E 109.5 no
C1 N1 C9 123.2(3) no
C1 N1 H1 118.4 no
C9 N1 H1 118.4 no
N1 C1 C2 119.3(3) no
N1 C1 C10 115.8(3) yes
C2 C1 C10 124.8(3) yes
C1 C2 C3 119.8(4) no
C1 C2 H2 120.1 no
C3 C2 H2 120.1 no
C2 C3 C4 121.0(4) no
C2 C3 H3 119.5 no
C4 C3 H3 119.5 no
C3 C4 C5 123.8(4) no
C3 C4 C9 117.6(3) no
C5 C4 C9 118.6(3) no
C4 C5 C6 119.8(4) no
C4 C5 H5 120.1 no
C6 C5 H5 120.1 no
C5 C6 C7 121.8(4) no
C5 C6 H6 119.1 no
C7 C6 H6 119.1 no
C6 C7 C8 120.8(4) no
C6 C7 H7 119.6 no
C8 C7 H7 119.6 no
O3E C8 C7 126.7(3) yes
O3E C8 C9 115.6(3) yes
C7 C8 C9 117.7(4) no
N1 C9 C4 119.1(3) no
N1 C9 C8 119.6(3) no
C4 C9 C8 121.3(3) no
O1 C10 O2 130.2(4) yes
O1 C10 C1 113.7(3) yes
O2 C10 C1 116.0(3) yes

loop_
_geom_bond_atom_site_label_1
_geom_bond_atom_site_label_2
_geom_bond_site_symmetry_1
_geom_bond_site_symmetry_2
_geom_bond_distance
_geom_bond_publ_flag
O1 C10 . . 1.255(4) yes
O2 C10 . . 1.230(5) yes
O3E C8 . . 1.338(5) yes
O3E H3E . . 0.820 no
N1 C1 . . 1.332(4) yes
N1 C9 . . 1.367(5) yes
N1 H1 . . 0.860 no
C1 C2 . . 1.388(6) yes
C1 C10 . . 1.533(5) yes
C2 C3 . . 1.369(6) yes
C2 H2 . . 0.930 no
C3 C4 . . 1.405(6) yes
C3 H3 . . 0.930 no
C4 C5 . . 1.405(6) yes
C4 C9 . . 1.406(6) yes
C5 C6 . . 1.364(6) yes
C5 H5 . . 0.930 no
C6 C7 . . 1.409(6) yes
C6 H6 . . 0.930 no
C7 C8 . . 1.368(6) yes
C7 H7 . . 0.930 no
C8 C9 . . 1.438(5) yes

loop_
_geom_contact_atom_site_label_1
_geom_contact_atom_site_label_2
_geom_contact_distance
_geom_contact_site_symmetry_2
O1 O3E 2.562(4) 4_555
O1 C10 3.098(5) 2_656
O1 C6 3.317(5) 4_565
O1 O1 3.354(6) 2_656
O1 C1 3.355(5) 2_656
O1 C3 3.375(5) 6_546
O1 O2 3.401(5) 2_656
O1 C8 3.418(5) 4_555
O1 C2 3.435(5) 6_546
O2 C3 3.195(5) 1_545
O2 O3E 3.404(4) 3_656
O2 C10 3.567(5) 2_656
O2 O2 3.580(7) 2_656
O3E N1 3.052(4) 3_656
O3E C3 3.349(5) 7_556
O3E O3E 3.371(6) 3_656
O3E C4 3.480(5) 7_556
O3E C5 3.549(5) 1_545
O3E C10 3.587(4) 4_554
N1 C7 3.574(6) 7_556
N1 C6 3.590(6) 7_556
C1 C7 3.411(6) 7_556
C3 C7 3.520(6) 3_666
C3 C6 3.552(7) 3_666
C4 C6 3.522(6) 3_666
C4 C8 3.530(6) 7_556
C4 C5 3.554(6) 3_666
C5 C9 3.472(6) 3_666
C8 C9 3.553(5) 7_556
C9 C9 3.391(7) 7_556
C10 C10 3.240(8) 2_656

loop_
_geom_hbond_atom_site_label_D
_geom_hbond_atom_site_label_H
_geom_hbond_atom_site_label_A
_geom_hbond_site_symmetry_A
_geom_hbond_distance_DH
_geom_hbond_distance_HA
_geom_hbond_distance_DA
_geom_hbond_angle_DHA
N1 H1 O2 . 0.86 2.30 2.662(4) 105
N1 H1 O3E . 0.86 2.35 2.692(4) 104
O3E H3E O1 4_554 0.82 1.76 2.562(4) 164

loop_
_geom_torsion_atom_site_label_1
_geom_torsion_atom_site_label_2
_geom_torsion_atom_site_label_3
_geom_torsion_atom_site_label_4
_geom_torsion
_geom_torsion_publ_flag
O1 C10 C1 N1 171.7(4) no
O1 C10 C1 C2 -9.5(6) no
O2 C10 C1 N1 -9.0(5) no
O2 C10 C1 C2 169.8(4) no
O3E C8 C7 C6 179.9(4) no
O3E C8 C9 N1 0.8(5) no
O3E C8 C9 C4 -178.6(3) no
N1 C1 C2 C3 -1.8(6) no
N1 C9 C4 C3 -0.9(5) no
N1 C9 C4 C5 178.4(4) no
N1 C9 C8 C7 -178.3(4) no
C1 N1 C9 C4 0.1(5) no
C1 N1 C9 C8 -179.3(4) no
C1 C2 C3 C4 1.0(7) no
C2 C1 N1 C9 1.3(6) no
C2 C3 C4 C5 -178.9(4) no
C2 C3 C4 C9 0.4(6) no
C3 C2 C1 C10 179.5(4) no
C3 C4 C5 C6 -179.9(4) no
C3 C4 C9 C8 178.4(4) no
C4 C5 C6 C7 0.4(7) no
C4 C9 C8 C7 2.4(6) no
C5 C4 C9 C8 -2.2(6) no
C5 C6 C7 C8 -0.2(7) no
C6 C5 C4 C9 0.9(6) no
C6 C7 C8 C9 -1.1(6) no
C9 N1 C1 C10 -179.8(3) no
C9 N1 C1 C10 -179.8(3) no

loop_
_cod_related_entry_id
_cod_related_entry_database
_cod_related_entry_code
1 ChemSpider 66696
